data_2216950
loop_
_publ_author_name
'Li, Jiang-Sheng'
'Liu, Wei-Dong'
'Yang, Dao-Wu'

_publ_section_title
;
 4,4'-Bis(acetylamino)-1,1'-ethylenedipyridinium
 bis(tetrafluoridoborate)
;
_journal_coeditor_code BT2653
_journal_issue 1
_journal_name_full 'Acta Crystallographica Section E'
_journal_page_first o35
_journal_page_last o35
_journal_paper_doi 10.1107/S1600536807062617
_journal_volume 64
_journal_year 2008
_chemical_formula_iupac 'C16 H20 N4 O2 2+, 2B F4 -'
_chemical_formula_moiety 'C16 H20 N4 O2 2+, 2(B F4 -)'
_chemical_formula_sum 'C16 H20 B2 F8 N4 O2'
_chemical_formula_weight 473.98
_chemical_name_systematic
;
4,4'-Bis(acetylamino)-1,1'-ethylenedipyridinium bis(tetrafluoroborate)
;
_space_group_IT_number 14
_symmetry_cell_setting monoclinic
_symmetry_space_group_name_Hall '-P 2ybc'
_symmetry_space_group_name_H-M 'P 1 21/c 1'
_atom_sites_solution_hydrogens geom
_atom_sites_solution_primary direct
_atom_sites_solution_secondary difmap
_cell_angle_alpha 90.00
_cell_angle_beta 101.12(3)
_cell_angle_gamma 90.00
_cell_formula_units_Z 4
_cell_length_a 11.368(2)
_cell_length_b 19.422(4)
_cell_length_c 9.0959(18)
_cell_measurement_reflns_used 4669
_cell_measurement_temperature 113(2)
_cell_measurement_theta_max 25.0
_cell_measurement_theta_min 2.5
_cell_volume 1970.6(7)
_computing_cell_refinement 'CrystalClear (Rigaku/MSC, 2005)'
_computing_data_collection 'CrystalClear (Rigaku/MSC, 2005)'
_computing_data_reduction 'CrystalClear (Rigaku/MSC, 2005)'
_computing_molecular_graphics 'SHELXTL (Bruker, 1997)'
_computing_publication_material 'CrystalStructure (Rigaku/MSC, 2005)'
_computing_structure_refinement 'SHELXL97 (Sheldrick, 1997)'
_computing_structure_solution 'SHELXS97 (Sheldrick, 1997)'
_diffrn_ambient_temperature 113(2)
_diffrn_detector_area_resol_mean 7.31
_diffrn_measured_fraction_theta_full 0.995
_diffrn_measured_fraction_theta_max 0.995
_diffrn_measurement_device_type 'Rigaku Saturn'
_diffrn_measurement_method \w
_diffrn_radiation_monochromator confocal
_diffrn_radiation_source 'Rotating anode'
_diffrn_radiation_type MoK\a
_diffrn_radiation_wavelength 0.71073
_diffrn_reflns_av_R_equivalents 0.0541
_diffrn_reflns_av_sigmaI/netI 0.0415
_diffrn_reflns_limit_h_max 13
_diffrn_reflns_limit_h_min -14
_diffrn_reflns_limit_k_max 23
_diffrn_reflns_limit_k_min -23
_diffrn_reflns_limit_l_max 11
_diffrn_reflns_limit_l_min -11
_diffrn_reflns_number 21399
_diffrn_reflns_theta_full 26.00
_diffrn_reflns_theta_max 26.00
_diffrn_reflns_theta_min 1.83
_exptl_absorpt_coefficient_mu 0.155
_exptl_absorpt_correction_T_max 0.9726
_exptl_absorpt_correction_T_min 0.9520
_exptl_absorpt_correction_type multi-scan
_exptl_absorpt_process_details '(CrystalClear; Rigaku/MSC, 2005)'
_exptl_crystal_colour colorless
_exptl_crystal_density_diffrn 1.598
_exptl_crystal_density_method 'not measured'
_exptl_crystal_description prism
_exptl_crystal_F_000 968
_exptl_crystal_size_max 0.32
_exptl_crystal_size_mid 0.20
_exptl_crystal_size_min 0.18
_refine_diff_density_max 0.333
_refine_diff_density_min -0.300
_refine_ls_extinction_method none
_refine_ls_goodness_of_fit_ref 1.147
_refine_ls_hydrogen_treatment mixed
_refine_ls_matrix_type full
_refine_ls_number_parameters 299
_refine_ls_number_reflns 3846
_refine_ls_number_restraints 0
_refine_ls_restrained_S_all 1.147
_refine_ls_R_factor_all 0.0625
_refine_ls_R_factor_gt 0.0463
_refine_ls_shift/su_max 0.000
_refine_ls_shift/su_mean 0.000
_refine_ls_structure_factor_coef Fsqd
_refine_ls_weighting_details 'calc w=1/[\s^2^(Fo^2^)+(0.0635P)^2^+1.1885P] where P=(Fo^2^+2Fc^2^)/3'
_refine_ls_weighting_scheme calc
_refine_ls_wR_factor_gt 0.1119
_refine_ls_wR_factor_ref 0.1438
_reflns_number_gt 3138
_reflns_number_total 3846
_reflns_threshold_expression I>2\s(I)
_cod_data_source_file bt2653.cif
_cod_data_source_block I
_cod_original_sg_symbol_H-M 'P 21/c'
_cod_database_code 2216950
_cod_database_fobs_code 2216950

loop_
_symmetry_equiv_pos_as_xyz
'x, y, z'
'-x, y+1/2, -z+1/2'
'-x, -y, -z'
'x, -y-1/2, z-1/2'

loop_
_atom_site_type_symbol
_atom_site_label
_atom_site_fract_x
_atom_site_fract_y
_atom_site_fract_z
_atom_site_U_iso_or_equiv
_atom_site_adp_type
_atom_site_calc_flag
_atom_site_refinement_flags
_atom_site_occupancy
N N1 0.32100(17) 0.51691(10) 0.6784(2) 0.0170(4) Uani d . 1
N N2 0.56501(18) 0.63875(11) 0.9608(2) 0.0198(5) Uani d . 1
N N3 0.15074(17) 0.44990(10) 0.3099(2) 0.0185(4) Uani d . 1
N N4 -0.11675(18) 0.34400(11) 0.0245(2) 0.0193(5) Uani d . 1
O O1 0.72991(16) 0.57022(9) 1.0292(2) 0.0329(5) Uani d . 1
O O2 -0.23344(15) 0.42922(9) -0.09946(19) 0.0256(4) Uani d . 1
C C1 0.2934(2) 0.58226(12) 0.7114(3) 0.0189(5) Uani d . 1
H H1 0.2172 0.6007 0.6685 0.023 Uiso calc R 1
C C2 0.3735(2) 0.62158(12) 0.8049(3) 0.0191(5) Uani d . 1
H H2 0.3525 0.6672 0.8275 0.023 Uiso calc R 1
C C3 0.4868(2) 0.59555(12) 0.8686(2) 0.0165(5) Uani d . 1
C C4 0.5144(2) 0.52784(12) 0.8323(2) 0.0182(5) Uani d . 1
H H4 0.5902 0.5082 0.8728 0.022 Uiso calc R 1
C C5 0.4291(2) 0.49065(12) 0.7369(2) 0.0176(5) Uani d . 1
H H5 0.4473 0.4449 0.7117 0.021 Uiso calc R 1
C C6 0.6832(2) 0.62699(13) 1.0264(3) 0.0214(5) Uani d . 1
C C7 0.7466(2) 0.69017(13) 1.0942(3) 0.0261(6) Uani d . 1
H H7A 0.8307 0.6791 1.1350 0.039 Uiso calc R 1
H H7B 0.7082 0.7070 1.1749 0.039 Uiso calc R 1
H H7C 0.7426 0.7259 1.0172 0.039 Uiso calc R 1
C C8 0.2312(2) 0.47529(12) 0.5753(2) 0.0181(5) Uani d . 1
H H8A 0.1493 0.4893 0.5848 0.022 Uiso calc R 1
H H8B 0.2415 0.4259 0.6019 0.022 Uiso calc R 1
C C9 0.2478(2) 0.48615(13) 0.4140(3) 0.0215(5) Uani d . 1
H H9A 0.2453 0.5360 0.3904 0.026 Uiso calc R 1
H H9B 0.3267 0.4680 0.4020 0.026 Uiso calc R 1
C C10 0.0551(2) 0.48478(13) 0.2363(3) 0.0192(5) Uani d . 1
H H10 0.0509 0.5331 0.2512 0.023 Uiso calc R 1
C C11 -0.0370(2) 0.45266(12) 0.1399(3) 0.0182(5) Uani d . 1
H H11 -0.1039 0.4783 0.0893 0.022 Uiso calc R 1
C C12 -0.0302(2) 0.38156(12) 0.1180(2) 0.0179(5) Uani d . 1
C C13 0.0700(2) 0.34627(13) 0.1969(3) 0.0206(5) Uani d . 1
H H13 0.0767 0.2980 0.1843 0.025 Uiso calc R 1
C C14 0.1577(2) 0.38076(13) 0.2913(3) 0.0217(5) Uani d . 1
H H14 0.2247 0.3562 0.3449 0.026 Uiso calc R 1
C C15 -0.2133(2) 0.36836(13) -0.0805(3) 0.0203(5) Uani d . 1
C C16 -0.2881(2) 0.31331(14) -0.1681(3) 0.0276(6) Uani d . 1
H H16A -0.3716 0.3287 -0.1938 0.041 Uiso calc R 1
H H16B -0.2834 0.2713 -0.1077 0.041 Uiso calc R 1
H H16C -0.2581 0.3039 -0.2602 0.041 Uiso calc R 1
B B1 0.0229(2) 0.65645(12) 0.4308(3) 0.0138(5) Uani d . 1
B B2 0.5204(3) 0.83160(14) 0.9965(3) 0.0203(6) Uani d . 1
F F1 0.02861(13) 0.59066(7) 0.49479(16) 0.0253(4) Uani d . 1
F F2 -0.09234(14) 0.68388(8) 0.43197(18) 0.0347(4) Uani d . 1
F F3 0.03702(16) 0.65177(9) 0.28453(19) 0.0407(5) Uani d . 1
F F4 0.10691(17) 0.69772(9) 0.5142(2) 0.0533(6) Uani d . 1
F F5 0.44339(13) 0.88840(7) 0.97263(16) 0.0284(4) Uani d . 1
F F6 0.60218(15) 0.83575(8) 0.90042(18) 0.0344(4) Uani d . 1
F F7 0.45540(13) 0.77098(7) 0.96911(17) 0.0289(4) Uani d . 1
F F8 0.58269(13) 0.83141(8) 1.14353(17) 0.0337(4) Uani d . 1
H H4A -0.110(2) 0.3030(16) 0.024(3) 0.025(8) Uiso d . 1
H H2A 0.541(2) 0.6827(15) 0.963(3) 0.026(7) Uiso d . 1

loop_
_atom_site_aniso_label
_atom_site_aniso_U_11
_atom_site_aniso_U_22
_atom_site_aniso_U_33
_atom_site_aniso_U_12
_atom_site_aniso_U_13
_atom_site_aniso_U_23
N1 0.0198(10) 0.0167(10) 0.0145(9) -0.0025(8) 0.0037(8) 0.0001(8)
N2 0.0203(11) 0.0165(11) 0.0206(10) -0.0009(9) -0.0008(8) -0.0030(8)
N3 0.0212(10) 0.0190(10) 0.0152(9) -0.0043(9) 0.0031(8) -0.0012(8)
N4 0.0209(11) 0.0158(11) 0.0191(10) -0.0011(9) -0.0017(8) -0.0017(8)
O1 0.0231(10) 0.0234(10) 0.0467(12) 0.0029(8) -0.0072(9) -0.0055(9)
O2 0.0256(10) 0.0233(10) 0.0242(9) 0.0037(8) -0.0043(7) 0.0023(7)
C1 0.0191(12) 0.0186(12) 0.0191(11) 0.0012(10) 0.0041(9) 0.0013(9)
C2 0.0226(13) 0.0157(12) 0.0192(12) 0.0017(10) 0.0050(10) -0.0010(9)
C3 0.0164(12) 0.0194(12) 0.0135(11) -0.0040(10) 0.0020(9) -0.0001(9)
C4 0.0188(12) 0.0192(12) 0.0160(11) 0.0006(10) 0.0017(9) 0.0019(9)
C5 0.0199(12) 0.0159(11) 0.0173(11) 0.0013(10) 0.0043(9) 0.0009(9)
C6 0.0217(13) 0.0215(13) 0.0194(12) -0.0034(11) 0.0000(10) 0.0002(10)
C7 0.0209(13) 0.0249(14) 0.0287(14) -0.0047(11) -0.0047(11) -0.0040(11)
C8 0.0162(12) 0.0192(12) 0.0168(11) -0.0049(10) -0.0015(9) -0.0003(9)
C9 0.0226(13) 0.0237(13) 0.0171(12) -0.0070(10) 0.0010(10) -0.0028(10)
C10 0.0231(13) 0.0192(12) 0.0159(11) 0.0005(10) 0.0051(10) 0.0012(9)
C11 0.0193(12) 0.0187(12) 0.0166(11) -0.0007(10) 0.0033(9) 0.0005(9)
C12 0.0181(12) 0.0209(12) 0.0152(11) -0.0029(10) 0.0043(9) -0.0006(9)
C13 0.0202(13) 0.0193(12) 0.0212(12) 0.0020(10) 0.0014(10) -0.0024(9)
C14 0.0209(13) 0.0225(13) 0.0206(12) 0.0030(10) 0.0014(10) -0.0006(10)
C15 0.0189(12) 0.0254(14) 0.0166(11) -0.0012(10) 0.0033(10) 0.0008(10)
C16 0.0266(14) 0.0269(14) 0.0249(13) -0.0052(11) -0.0062(11) 0.0008(11)
B1 0.0190(13) 0.0070(12) 0.0138(12) 0.0019(10) -0.0013(10) 0.0015(9)
B2 0.0228(14) 0.0180(14) 0.0208(13) -0.0001(11) 0.0058(11) 0.0009(11)
F1 0.0282(8) 0.0186(7) 0.0283(8) 0.0002(6) 0.0031(6) 0.0028(6)
F2 0.0340(9) 0.0373(9) 0.0337(9) 0.0130(7) 0.0087(7) 0.0055(7)
F3 0.0468(10) 0.0440(10) 0.0365(9) 0.0125(8) 0.0209(8) 0.0144(8)
F4 0.0494(11) 0.0233(9) 0.0726(14) -0.0099(8) -0.0250(10) 0.0009(8)
F5 0.0339(9) 0.0204(8) 0.0316(8) 0.0070(6) 0.0081(7) -0.0004(6)
F6 0.0409(10) 0.0280(9) 0.0403(9) 0.0029(7) 0.0231(8) 0.0036(7)
F7 0.0277(8) 0.0187(8) 0.0374(9) -0.0036(6) -0.0004(7) 0.0015(6)
F8 0.0268(8) 0.0462(10) 0.0257(8) 0.0029(7) -0.0010(6) -0.0096(7)

loop_
_atom_type_symbol
_atom_type_description
_atom_type_scat_dispersion_real
_atom_type_scat_dispersion_imag
_atom_type_scat_source
C C 0.0033 0.0016 'International Tables Vol C Tables 4.2.6.8 and 6.1.1.4'
H H 0.0000 0.0000 'International Tables Vol C Tables 4.2.6.8 and 6.1.1.4'
B B 0.0013 0.0007 'International Tables Vol C Tables 4.2.6.8 and 6.1.1.4'
N N 0.0061 0.0033 'International Tables Vol C Tables 4.2.6.8 and 6.1.1.4'
O O 0.0106 0.0060 'International Tables Vol C Tables 4.2.6.8 and 6.1.1.4'
F F 0.0171 0.0103 'International Tables Vol C Tables 4.2.6.8 and 6.1.1.4'

loop_
_geom_angle_atom_site_label_1
_geom_angle_atom_site_label_2
_geom_angle_atom_site_label_3
_geom_angle
C5 N1 C1 120.1(2)
C5 N1 C8 120.6(2)
C1 N1 C8 119.3(2)
C6 N2 C3 128.4(2)
C6 N2 H2A 114.9(18)
C3 N2 H2A 115.4(18)
C10 N3 C14 119.8(2)
C10 N3 C9 120.6(2)
C14 N3 C9 119.6(2)
C12 N4 C15 128.2(2)
C12 N4 H4A 118(2)
C15 N4 H4A 114(2)
N1 C1 C2 120.7(2)
N1 C1 H1 119.6
C2 C1 H1 119.6
C1 C2 C3 120.6(2)
C1 C2 H2 119.7
C3 C2 H2 119.7
N2 C3 C2 117.7(2)
N2 C3 C4 124.3(2)
C2 C3 C4 118.0(2)
C5 C4 C3 118.5(2)
C5 C4 H4 120.7
C3 C4 H4 120.7
N1 C5 C4 122.1(2)
N1 C5 H5 119.0
C4 C5 H5 119.0
O1 C6 N2 122.8(2)
O1 C6 C7 124.0(2)
N2 C6 C7 113.2(2)
C6 C7 H7A 109.5
C6 C7 H7B 109.5
H7A C7 H7B 109.5
C6 C7 H7C 109.5
H7A C7 H7C 109.5
H7B C7 H7C 109.5
N1 C8 C9 109.54(19)
N1 C8 H8A 109.8
C9 C8 H8A 109.8
N1 C8 H8B 109.8
C9 C8 H8B 109.8
H8A C8 H8B 108.2
N3 C9 C8 109.43(19)
N3 C9 H9A 109.8
C8 C9 H9A 109.8
N3 C9 H9B 109.8
C8 C9 H9B 109.8
H9A C9 H9B 108.2
N3 C10 C11 122.1(2)
N3 C10 H10 119.0
C11 C10 H10 119.0
C10 C11 C12 118.7(2)
C10 C11 H11 120.6
C12 C11 H11 120.6
N4 C12 C11 123.9(2)
N4 C12 C13 118.0(2)
C11 C12 C13 118.1(2)
C14 C13 C12 120.4(2)
C14 C13 H13 119.8
C12 C13 H13 119.8
N3 C14 C13 120.8(2)
N3 C14 H14 119.6
C13 C14 H14 119.6
O2 C15 N4 122.2(2)
O2 C15 C16 123.3(2)
N4 C15 C16 114.5(2)
C15 C16 H16A 109.5
C15 C16 H16B 109.5
H16A C16 H16B 109.5
C15 C16 H16C 109.5
H16A C16 H16C 109.5
H16B C16 H16C 109.5
F4 B1 F3 112.2(2)
F4 B1 F1 109.50(19)
F3 B1 F1 109.73(19)
F4 B1 F2 109.0(2)
F3 B1 F2 108.29(19)
F1 B1 F2 108.0(2)
F7 B2 F8 109.0(2)
F7 B2 F6 109.4(2)
F8 B2 F6 109.0(2)
F7 B2 F5 110.2(2)
F8 B2 F5 109.9(2)
F6 B2 F5 109.2(2)

loop_
_geom_bond_atom_site_label_1
_geom_bond_atom_site_label_2
_geom_bond_distance
N1 C5 1.342(3)
N1 C1 1.355(3)
N1 C8 1.485(3)
N2 C6 1.380(3)
N2 C3 1.382(3)
N2 H2A 0.90(3)
N3 C10 1.345(3)
N3 C14 1.358(3)
N3 C9 1.485(3)
N4 C12 1.379(3)
N4 C15 1.391(3)
N4 H4A 0.80(3)
O1 C6 1.222(3)
O2 C15 1.210(3)
C1 C2 1.355(3)
C1 H1 0.9500
C2 C3 1.401(3)
C2 H2 0.9500
C3 C4 1.406(3)
C4 C5 1.375(3)
C4 H4 0.9500
C5 H5 0.9500
C6 C7 1.495(3)
C7 H7A 0.9800
C7 H7B 0.9800
C7 H7C 0.9800
C8 C9 1.529(3)
C8 H8A 0.9900
C8 H8B 0.9900
C9 H9A 0.9900
C9 H9B 0.9900
C10 C11 1.378(3)
C10 H10 0.9500
C11 C12 1.400(3)
C11 H11 0.9500
C12 C13 1.403(3)
C13 C14 1.360(3)
C13 H13 0.9500
C14 H14 0.9500
C15 C16 1.496(3)
C16 H16A 0.9800
C16 H16B 0.9800
C16 H16C 0.9800
B1 F4 1.361(3)
B1 F3 1.373(3)
B1 F1 1.401(3)
B1 F2 1.416(3)
B2 F7 1.387(3)
B2 F8 1.387(3)
B2 F6 1.396(3)
B2 F5 1.399(3)

loop_
_geom_hbond_atom_site_label_D
_geom_hbond_atom_site_label_H
_geom_hbond_atom_site_label_A
_geom_hbond_site_symmetry_A
_geom_hbond_distance_DH
_geom_hbond_distance_HA
_geom_hbond_distance_DA
_geom_hbond_angle_DHA
N2 H2A F7 . 0.90(3) 1.98(3) 2.862(3) 168(3)
N4 H4A F4 2_545 0.80(3) 2.08(3) 2.868(3) 170(3)
C1 H1 F1 . 0.95 2.41 3.269(3) 150
C1 H1 F4 . 0.95 2.53 3.358(3) 145
C4 H4 O2 1_656 0.95 2.50 3.404(3) 159
C5 H5 F6 2_646 0.95 2.37 3.251(3) 153
C10 H10 F3 . 0.95 2.33 3.285(3) 179
C11 H11 O1 1_454 0.95 2.58 3.496(3) 162
C13 H13 F2 2_545 0.95 2.48 3.391(3) 162
C14 H14 F8 2_646 0.95 2.22 3.050(3) 145

loop_
_geom_torsion_atom_site_label_1
_geom_torsion_atom_site_label_2
_geom_torsion_atom_site_label_3
_geom_torsion_atom_site_label_4
_geom_torsion
C5 N1 C1 C2 -0.9(3)
C8 N1 C1 C2 -179.9(2)
N1 C1 C2 C3 0.5(4)
C6 N2 C3 C2 -174.5(2)
C6 N2 C3 C4 4.2(4)
C1 C2 C3 N2 178.8(2)
C1 C2 C3 C4 0.0(3)
N2 C3 C4 C5 -178.8(2)
C2 C3 C4 C5 -0.1(3)
C1 N1 C5 C4 0.7(3)
C8 N1 C5 C4 179.8(2)
C3 C4 C5 N1 -0.2(3)
C3 N2 C6 O1 -11.9(4)
C3 N2 C6 C7 168.7(2)
C5 N1 C8 C9 -89.3(3)
C1 N1 C8 C9 89.7(3)
C10 N3 C9 C8 100.0(2)
C14 N3 C9 C8 -78.7(3)
N1 C8 C9 N3 -174.58(18)
C14 N3 C10 C11 -0.7(3)
C9 N3 C10 C11 -179.4(2)
N3 C10 C11 C12 -0.2(3)
C15 N4 C12 C11 11.1(4)
C15 N4 C12 C13 -169.5(2)
C10 C11 C12 N4 -179.9(2)
C10 C11 C12 C13 0.6(3)
N4 C12 C13 C14 -179.6(2)
C11 C12 C13 C14 -0.2(4)
C10 N3 C14 C13 1.2(3)
C9 N3 C14 C13 179.9(2)
C12 C13 C14 N3 -0.7(4)
C12 N4 C15 O2 -1.4(4)
C12 N4 C15 C16 177.8(2)

loop_
_cod_related_entry_id
_cod_related_entry_database
_cod_related_entry_code
1 ChemSpider 21119699
